data_1534318
loop_
_publ_author_name
'Brodersen, K.'

_publ_section_title
;
 Infrarotspektroskopische Untersuchung von
 Quecksilber(II)-Hydrazin-halogeniden
;
_journal_name_full 'Zeitschrift fuer Anorganische und Allgemeine Chemie'
_journal_page_first 24
_journal_page_last 34
_journal_volume 290
_journal_year 1957
_chemical_formula_sum 'Cl2 H2 Hg2 N2'
_chemical_name_systematic '(Hg2 N2 H2) Cl2'
_space_group_IT_number 59
_symmetry_space_group_name_Hall '-P 2ab 2a'
_symmetry_space_group_name_H-M 'P m m n :2'
_cell_angle_alpha 90
_cell_angle_beta 90
_cell_angle_gamma 90
_cell_formula_units_Z 2
_cell_length_a 8.15
_cell_length_b 6.75
_cell_length_c 5.275
_cell_volume 290.191
_citation_journal_id_ASTM ZAACAB
_cod_data_source_file Brodersen_ZAACAB_1957_853.cif
_cod_data_source_block H2Cl2Hg2N2
_cod_original_cell_volume 290.1909
_cod_original_formula_sum 'H2 Cl2 Hg2 N2'
_cod_database_code 1534318

loop_
_symmetry_equiv_pos_as_xyz
x,y,z
-x+1/2,-y+1/2,z
x+1/2,-y,-z
-x,y+1/2,-z
-x,-y,-z
x-1/2,y-1/2,-z
-x-1/2,y,z
x,-y-1/2,z

loop_
_atom_site_label
_atom_site_type_symbol
_atom_site_fract_x
_atom_site_fract_y
_atom_site_fract_z
_atom_site_occupancy
_atom_site_U_iso_or_equiv
Hg1 Hg+2 0 0 0 1 0.0
Cl1 Cl-1 0.528 0.25 0.5 1 0.0
N1 N-2 0.163 0.25 0.05 1 0.0
